data_7235968
loop_
_publ_author_name
'Shi, Zhi-Ran'
'Shen, Yun-Heng'
'Zhang, Xian-Yuan'
'Fang, Xin'
'Zeng, Ren-Tao'
'Liu, Qing-Xin'
'Zhuo, Zhi-Guo'
'Feng, Feng'
'Zhang, Wei-Dong'

_publ_section_title
;
 Structurally novel C17-sesquiterpene lactones from Ainsliaea pertyoides
;
_journal_issue 111
_journal_name_full 'RSC Advances'
_journal_page_first 91640
_journal_paper_doi 10.1039/C5RA16551B
_journal_volume 5
_journal_year 2015
_chemical_absolute_configuration rmad
_chemical_formula_moiety 'C17 H24 O4'
_chemical_formula_sum 'C17 H24 O4'
_chemical_formula_weight 292.36
_space_group_crystal_system orthorhombic
_space_group_IT_number 19
_space_group_name_Hall 'P 2ac 2ab'
_space_group_name_H-M_alt 'P 21 21 21'
_atom_sites_solution_hydrogens geom
_atom_sites_solution_primary direct
_audit_creation_date 2015-06-16
_audit_creation_method
;
Olex2 1.2
(compiled 2015.01.26 svn.r3150 for OlexSys, GUI svn.r4998)
;
_audit_update_record
;
2015-06-16 deposited with the CCDC.
2015-10-16 downloaded from the CCDC.
;
_cell_angle_alpha 90
_cell_angle_beta 90
_cell_angle_gamma 90
_cell_formula_units_Z 4
_cell_length_a 6.38940(10)
_cell_length_b 11.8924(2)
_cell_length_c 19.9718(4)
_cell_measurement_reflns_used 4532
_cell_measurement_temperature 296(2)
_cell_measurement_theta_max 69.590
_cell_measurement_theta_min 4.33
_cell_volume 1517.56(5)
_computing_cell_refinement 'SAINT v7.68A (Bruker, 2009)'
_computing_data_reduction 'SAINT v7.68A (Bruker, 2009)'
_computing_molecular_graphics 'Olex2 (Dolomanov et al., 2009)'
_computing_publication_material 'Olex2 (Dolomanov et al., 2009)'
_computing_structure_refinement 'XL (Sheldrick, 2008)'
_computing_structure_solution 'ShelXS (Sheldrick, 2008)'
_diffrn_ambient_temperature 296.15
_diffrn_measured_fraction_theta_full 0.979
_diffrn_measured_fraction_theta_max 0.962
_diffrn_measurement_device_type 'Bruker APEX-II CCD'
_diffrn_measurement_method '\f and \w scans'
_diffrn_radiation_monochromator graphite
_diffrn_radiation_type CuK\a
_diffrn_radiation_wavelength 1.54178
_diffrn_reflns_av_R_equivalents 0.0285
_diffrn_reflns_av_unetI/netI 0.0260
_diffrn_reflns_Laue_measured_fraction_full 0.979
_diffrn_reflns_Laue_measured_fraction_max 0.962
_diffrn_reflns_limit_h_max 6
_diffrn_reflns_limit_h_min -7
_diffrn_reflns_limit_k_max 14
_diffrn_reflns_limit_k_min -14
_diffrn_reflns_limit_l_max 24
_diffrn_reflns_limit_l_min -23
_diffrn_reflns_number 9899
_diffrn_reflns_point_group_measured_fraction_full 0.970
_diffrn_reflns_point_group_measured_fraction_max 0.946
_diffrn_reflns_theta_full 67.679
_diffrn_reflns_theta_max 70.024
_diffrn_reflns_theta_min 4.327
_diffrn_standards_number 0
_exptl_absorpt_coefficient_mu 0.727
_exptl_absorpt_correction_T_max 0.7533
_exptl_absorpt_correction_T_min 0.6447
_exptl_absorpt_correction_type multi-scan
_exptl_absorpt_process_details
;
SADABS-2008/1 (Bruker,2008) was used for absorption correction.
wR2(int) was 0.1216 before and 0.0443 after correction.
The Ratio of minimum to maximum transmission is 0.8558.
The \l/2 correction factor is 0.0015.
;
_exptl_crystal_colour colourless
_exptl_crystal_colour_primary colourless
_exptl_crystal_density_diffrn 1.280
_exptl_crystal_description block
_exptl_crystal_F_000 632
_exptl_crystal_size_max 0.2
_exptl_crystal_size_mid 0.08
_exptl_crystal_size_min 0.05
_refine_diff_density_max 0.147
_refine_diff_density_min -0.174
_refine_diff_density_rms 0.040
_refine_ls_abs_structure_details
;
 Flack x determined using 1057 quotients [(I+)-(I-)]/[(I+)+(I-)]
 (Parsons, Flack and Wagner, Acta Cryst. B69 (2013) 249-259).
;
_refine_ls_abs_structure_Flack 0.02(7)
_refine_ls_extinction_method none
_refine_ls_goodness_of_fit_ref 1.060
_refine_ls_hydrogen_treatment constr
_refine_ls_matrix_type full
_refine_ls_number_parameters 193
_refine_ls_number_reflns 2731
_refine_ls_number_restraints 0
_refine_ls_restrained_S_all 1.060
_refine_ls_R_factor_all 0.0341
_refine_ls_R_factor_gt 0.0332
_refine_ls_shift/su_max 0.000
_refine_ls_shift/su_mean 0.000
_refine_ls_structure_factor_coef Fsqd
_refine_ls_weighting_details 'w=1/[\s^2^(Fo^2^)+(0.0552P)^2^+0.1334P] where P=(Fo^2^+2Fc^2^)/3'
_refine_ls_weighting_scheme calc
_refine_ls_wR_factor_gt 0.0881
_refine_ls_wR_factor_ref 0.0896
_reflns_Friedel_coverage 0.680
_reflns_Friedel_fraction_full 0.957
_reflns_Friedel_fraction_max 0.922
_reflns_number_gt 2649
_reflns_number_total 2731
_reflns_threshold_expression 'I > 2\s(I)'
_cod_data_source_file c5ra16551b2.cif
_cod_data_source_block cu_dm15471_0m
_cod_database_code 7235968
_shelxl_version_number 2014-3
_shelx_space_group_comment
;
The symmetry employed for this shelxl refinement is uniquely defined
by the following loop, which should always be used as a source of
symmetry information in preference to the above space-group names.
They are only intended as comments.
;
_shelx_estimated_absorpt_t_max 0.965
_shelx_estimated_absorpt_t_min 0.868
_olex2_refinement_description
;
1. Fixed Uiso
 At 1.2 times of:
  All C(H) groups, All C(H,H) groups
 At 1.5 times of:
  All C(H,H,H) groups, All O(H) groups
2.a Ternary CH refined with riding coordinates:
 C5(H5), C7(H7), C8(H8)
2.b Secondary CH2 refined with riding coordinates:
 C1(H1A,H1B), C2(H2A,H2B), C3(H3A,H3B), C6(H6A,H6B), C9(H9A,H9B), C13(H13A,H13B)
2.c X=CH2 refined with riding coordinates:
 C15(H15A,H15B)
2.d Idealised Me refined as rotating group:
 C14(H14A,H14B,H14C), C17(H17A,H17B,H17C)
2.e Idealised tetrahedral OH refined as rotating group:
 O3(H3)
;
_olex2_submission_special_instructions 'No special instructions were received'

loop_
_space_group_symop_operation_xyz
'x, y, z'
'x+1/2, -y+1/2, -z'
'-x, y+1/2, -z+1/2'
'-x+1/2, -y, z+1/2'

loop_
_atom_site_label
_atom_site_type_symbol
_atom_site_fract_x
_atom_site_fract_y
_atom_site_fract_z
_atom_site_U_iso_or_equiv
_atom_site_adp_type
_atom_site_occupancy
_atom_site_site_symmetry_order
_atom_site_calc_flag
_atom_site_refinement_flags_posn
O1 O 1.1168(2) 0.84951(11) 0.94067(7) 0.0446(3) Uani 1 1 d .
O2 O 1.2346(2) 1.02593(13) 0.93665(8) 0.0549(4) Uani 1 1 d .
O3 O 0.8330(3) 0.98320(12) 1.02803(6) 0.0481(4) Uani 1 1 d .
H3 H 0.8713 1.0427 1.0448 0.072 Uiso 1 1 calc GR
O4 O 0.9355(3) 1.20230(12) 1.02129(7) 0.0536(4) Uani 1 1 d .
C1 C 0.8194(4) 0.57529(16) 0.80797(11) 0.0485(5) Uani 1 1 d .
H1A H 0.9328 0.5232 0.8170 0.058 Uiso 1 1 calc R
H1B H 0.6966 0.5487 0.8317 0.058 Uiso 1 1 calc R
C2 C 0.7741(4) 0.57500(18) 0.73355(11) 0.0530(6) Uani 1 1 d .
H2A H 0.7276 0.5007 0.7201 0.064 Uiso 1 1 calc R
H2B H 0.9015 0.5921 0.7092 0.064 Uiso 1 1 calc R
C3 C 0.6062(4) 0.66118(19) 0.71565(11) 0.0521(5) Uani 1 1 d .
H3A H 0.5971 0.6675 0.6673 0.062 Uiso 1 1 calc R
H3B H 0.4718 0.6349 0.7320 0.062 Uiso 1 1 calc R
C4 C 0.6509(3) 0.77603(17) 0.74507(9) 0.0411(4) Uani 1 1 d .
C5 C 0.6969(3) 0.77387(15) 0.81968(9) 0.0330(4) Uani 1 1 d .
H5 H 0.5724 0.7425 0.8414 0.040 Uiso 1 1 calc R
C6 C 0.7328(3) 0.88974(14) 0.85090(8) 0.0333(4) Uani 1 1 d .
H6A H 0.6160 0.9384 0.8398 0.040 Uiso 1 1 calc R
H6B H 0.8584 0.9226 0.8319 0.040 Uiso 1 1 calc R
C7 C 0.7556(3) 0.88382(14) 0.92733(8) 0.0337(4) Uani 1 1 d .
H7 H 0.6193 0.8709 0.9484 0.040 Uiso 1 1 calc R
C8 C 0.9120(3) 0.79404(15) 0.94904(9) 0.0399(4) Uani 1 1 d .
H8 H 0.8907 0.7784 0.9967 0.048 Uiso 1 1 calc R
C9 C 0.9046(4) 0.68371(16) 0.91105(10) 0.0439(5) Uani 1 1 d .
H9A H 0.7892 0.6395 0.9285 0.053 Uiso 1 1 calc R
H9B H 1.0325 0.6427 0.9204 0.053 Uiso 1 1 calc R
C10 C 0.8795(3) 0.69224(15) 0.83508(9) 0.0364(4) Uani 1 1 d .
C11 C 0.8599(3) 0.98826(14) 0.95675(8) 0.0345(4) Uani 1 1 d .
C12 C 1.0918(3) 0.96184(16) 0.94329(9) 0.0383(4) Uani 1 1 d .
C13 C 0.7905(3) 1.10092(14) 0.92918(9) 0.0385(4) Uani 1 1 d .
H13A H 0.8250 1.1035 0.8819 0.046 Uiso 1 1 calc R
H13B H 0.6394 1.1057 0.9329 0.046 Uiso 1 1 calc R
C14 C 1.0851(3) 0.73102(19) 0.80253(11) 0.0472(5) Uani 1 1 d .
H14A H 1.1276 0.8013 0.8218 0.071 Uiso 1 1 calc GR
H14B H 1.0644 0.7403 0.7552 0.071 Uiso 1 1 calc GR
H14C H 1.1917 0.6756 0.8102 0.071 Uiso 1 1 calc GR
C15 C 0.6506(4) 0.8672(2) 0.70800(10) 0.0549(6) Uani 1 1 d .
H15A H 0.6223 0.8623 0.6624 0.066 Uiso 1 1 calc R
H15B H 0.6785 0.9368 0.7273 0.066 Uiso 1 1 calc R
C16 C 0.8849(3) 1.20305(16) 0.96267(10) 0.0415(4) Uani 1 1 d .
C17 C 0.9071(4) 1.30628(18) 0.92070(12) 0.0560(6) Uani 1 1 d .
H17A H 0.9296 1.3702 0.9491 0.084 Uiso 1 1 calc GR
H17B H 0.7818 1.3173 0.8950 0.084 Uiso 1 1 calc GR
H17C H 1.0241 1.2977 0.8910 0.084 Uiso 1 1 calc GR

loop_
_atom_site_aniso_label
_atom_site_aniso_U_11
_atom_site_aniso_U_22
_atom_site_aniso_U_33
_atom_site_aniso_U_23
_atom_site_aniso_U_13
_atom_site_aniso_U_12
O1 0.0388(7) 0.0442(7) 0.0509(8) -0.0014(6) -0.0124(6) 0.0057(6)
O2 0.0397(8) 0.0600(8) 0.0651(9) -0.0036(8) -0.0025(7) -0.0101(7)
O3 0.0660(10) 0.0490(7) 0.0291(6) -0.0034(5) 0.0029(6) -0.0079(7)
O4 0.0659(10) 0.0484(8) 0.0466(8) -0.0095(6) -0.0101(7) -0.0068(7)
C1 0.0523(13) 0.0358(9) 0.0572(12) -0.0065(8) 0.0042(10) 0.0013(9)
C2 0.0516(14) 0.0493(11) 0.0583(12) -0.0217(9) 0.0055(10) 0.0009(10)
C3 0.0467(12) 0.0612(12) 0.0483(11) -0.0193(9) -0.0037(9) 0.0011(10)
C4 0.0328(10) 0.0520(10) 0.0383(9) -0.0107(8) -0.0035(7) 0.0052(8)
C5 0.0278(9) 0.0368(8) 0.0344(8) -0.0037(7) 0.0021(7) -0.0004(7)
C6 0.0309(9) 0.0344(8) 0.0345(8) -0.0009(7) -0.0031(7) 0.0027(7)
C7 0.0318(9) 0.0366(8) 0.0326(8) -0.0015(7) 0.0037(7) -0.0027(7)
C8 0.0458(11) 0.0410(9) 0.0329(8) 0.0058(7) -0.0037(8) 0.0001(8)
C9 0.0525(12) 0.0338(8) 0.0452(10) 0.0056(7) -0.0025(9) 0.0032(9)
C10 0.0334(9) 0.0342(8) 0.0416(9) -0.0014(7) 0.0017(7) 0.0021(8)
C11 0.0378(10) 0.0382(9) 0.0277(8) -0.0016(6) -0.0003(7) -0.0021(7)
C12 0.0365(10) 0.0449(9) 0.0334(8) -0.0018(7) -0.0061(7) -0.0024(8)
C13 0.0410(10) 0.0391(9) 0.0354(8) -0.0048(7) -0.0033(8) 0.0026(8)
C14 0.0328(10) 0.0541(11) 0.0546(11) -0.0047(9) 0.0053(8) 0.0033(9)
C15 0.0659(15) 0.0631(13) 0.0357(9) -0.0030(9) -0.0082(10) 0.0127(12)
C16 0.0372(10) 0.0410(9) 0.0462(10) -0.0073(8) 0.0017(8) 0.0001(8)
C17 0.0634(15) 0.0463(11) 0.0582(12) 0.0006(9) 0.0000(11) -0.0099(11)

loop_
_atom_type_symbol
_atom_type_description
_atom_type_scat_dispersion_real
_atom_type_scat_dispersion_imag
_atom_type_scat_source
C C 0.0181 0.0091 'International Tables Vol C Tables 4.2.6.8 and 6.1.1.4'
H H 0.0000 0.0000 'International Tables Vol C Tables 4.2.6.8 and 6.1.1.4'
O O 0.0492 0.0322 'International Tables Vol C Tables 4.2.6.8 and 6.1.1.4'

loop_
_geom_angle_atom_site_label_1
_geom_angle_atom_site_label_2
_geom_angle_atom_site_label_3
_geom_angle
C12 O1 C8 109.54(15)
C11 O3 H3 109.5
H1A C1 H1B 107.7
C2 C1 H1A 108.9
C2 C1 H1B 108.9
C2 C1 C10 113.24(17)
C10 C1 H1A 108.9
C10 C1 H1B 108.9
C1 C2 H2A 109.4
C1 C2 H2B 109.4
C1 C2 C3 111.28(17)
H2A C2 H2B 108.0
C3 C2 H2A 109.4
C3 C2 H2B 109.4
C2 C3 H3A 109.1
C2 C3 H3B 109.1
H3A C3 H3B 107.8
C4 C3 C2 112.47(18)
C4 C3 H3A 109.1
C4 C3 H3B 109.1
C3 C4 C5 113.70(17)
C15 C4 C3 121.72(18)
C15 C4 C5 124.57(18)
C4 C5 H5 106.5
C4 C5 C6 114.43(15)
C4 C5 C10 110.56(14)
C6 C5 H5 106.5
C6 C5 C10 111.75(14)
C10 C5 H5 106.5
C5 C6 H6A 109.2
C5 C6 H6B 109.2
C5 C6 C7 112.23(14)
H6A C6 H6B 107.9
C7 C6 H6A 109.2
C7 C6 H6B 109.2
C6 C7 H7 110.5
C8 C7 C6 112.16(14)
C8 C7 H7 110.5
C8 C7 C11 100.05(14)
C11 C7 C6 112.75(14)
C11 C7 H7 110.5
O1 C8 C7 103.63(13)
O1 C8 H8 108.5
O1 C8 C9 110.97(16)
C7 C8 H8 108.5
C9 C8 C7 116.31(15)
C9 C8 H8 108.5
C8 C9 H9A 108.2
C8 C9 H9B 108.2
C8 C9 C10 116.25(15)
H9A C9 H9B 107.4
C10 C9 H9A 108.2
C10 C9 H9B 108.2
C1 C10 C5 107.95(16)
C9 C10 C1 108.36(16)
C9 C10 C5 108.52(15)
C9 C10 C14 110.49(17)
C14 C10 C1 109.59(16)
C14 C10 C5 111.84(15)
O3 C11 C7 107.18(14)
O3 C11 C12 106.27(15)
O3 C11 C13 111.26(14)
C7 C11 C12 100.76(14)
C13 C11 C7 116.88(15)
C13 C11 C12 113.50(16)
O1 C12 C11 108.87(16)
O2 C12 O1 122.53(19)
O2 C12 C11 128.59(18)
C11 C13 H13A 108.4
C11 C13 H13B 108.4
H13A C13 H13B 107.4
C16 C13 C11 115.66(16)
C16 C13 H13A 108.4
C16 C13 H13B 108.4
C10 C14 H14A 109.5
C10 C14 H14B 109.5
C10 C14 H14C 109.5
H14A C14 H14B 109.5
H14A C14 H14C 109.5
H14B C14 H14C 109.5
C4 C15 H15A 120.0
C4 C15 H15B 120.0
H15A C15 H15B 120.0
O4 C16 C13 121.79(18)
O4 C16 C17 121.45(18)
C17 C16 C13 116.74(17)
C16 C17 H17A 109.5
C16 C17 H17B 109.5
C16 C17 H17C 109.5
H17A C17 H17B 109.5
H17A C17 H17C 109.5
H17B C17 H17C 109.5

loop_
_geom_bond_atom_site_label_1
_geom_bond_atom_site_label_2
_geom_bond_distance
O1 C8 1.475(3)
O1 C12 1.346(2)
O2 C12 1.196(2)
O3 H3 0.8200
O3 C11 1.435(2)
O4 C16 1.215(2)
C1 H1A 0.9700
C1 H1B 0.9700
C1 C2 1.514(3)
C1 C10 1.541(3)
C2 H2A 0.9700
C2 H2B 0.9700
C2 C3 1.526(3)
C3 H3A 0.9700
C3 H3B 0.9700
C3 C4 1.514(3)
C4 C5 1.519(2)
C4 C15 1.313(3)
C5 H5 0.9800
C5 C6 1.530(2)
C5 C10 1.549(2)
C6 H6A 0.9700
C6 H6B 0.9700
C6 C7 1.535(2)
C7 H7 0.9800
C7 C8 1.525(3)
C7 C11 1.527(2)
C8 H8 0.9800
C8 C9 1.516(3)
C9 H9A 0.9700
C9 H9B 0.9700
C9 C10 1.529(3)
C10 C14 1.536(3)
C11 C12 1.539(3)
C11 C13 1.515(2)
C13 H13A 0.9700
C13 H13B 0.9700
C13 C16 1.512(3)
C14 H14A 0.9600
C14 H14B 0.9600
C14 H14C 0.9600
C15 H15A 0.9300
C15 H15B 0.9300
C16 C17 1.493(3)
C17 H17A 0.9600
C17 H17B 0.9600
C17 H17C 0.9600

loop_
_geom_hbond_atom_site_label_D
_geom_hbond_atom_site_label_H
_geom_hbond_atom_site_label_A
_geom_hbond_distance_DH
_geom_hbond_distance_HA
_geom_hbond_distance_DA
_geom_hbond_angle_DHA
O3 H3 O4 0.82 2.00 2.690(2) 141.7

loop_
_geom_torsion_atom_site_label_1
_geom_torsion_atom_site_label_2
_geom_torsion_atom_site_label_3
_geom_torsion_atom_site_label_4
_geom_torsion
O1 C8 C9 C10 -75.7(2)
O3 C11 C12 O1 84.99(16)
O3 C11 C12 O2 -94.1(2)
O3 C11 C13 C16 52.2(2)
C1 C2 C3 C4 49.6(3)
C2 C1 C10 C5 58.3(2)
C2 C1 C10 C9 175.64(19)
C2 C1 C10 C14 -63.7(2)
C2 C3 C4 C5 -51.1(3)
C2 C3 C4 C15 128.3(2)
C3 C4 C5 C6 -177.40(18)
C3 C4 C5 C10 55.4(2)
C4 C5 C6 C7 174.01(15)
C4 C5 C10 C1 -56.9(2)
C4 C5 C10 C9 -174.18(16)
C4 C5 C10 C14 63.7(2)
C5 C6 C7 C8 49.3(2)
C5 C6 C7 C11 161.32(15)
C6 C5 C10 C1 174.35(15)
C6 C5 C10 C9 57.1(2)
C6 C5 C10 C14 -65.02(19)
C6 C7 C8 O1 81.20(17)
C6 C7 C8 C9 -40.9(2)
C6 C7 C11 O3 168.28(15)
C6 C7 C11 C12 -80.79(17)
C6 C7 C11 C13 42.7(2)
C7 C8 C9 C10 42.4(3)
C7 C11 C12 O1 -26.65(18)
C7 C11 C12 O2 154.30(18)
C7 C11 C13 C16 175.78(17)
C8 O1 C12 O2 -178.72(17)
C8 O1 C12 C11 2.16(19)
C8 C7 C11 O3 -72.40(17)
C8 C7 C11 C12 38.53(16)
C8 C7 C11 C13 161.99(16)
C8 C9 C10 C1 -165.78(19)
C8 C9 C10 C5 -48.8(2)
C8 C9 C10 C14 74.1(2)
C10 C1 C2 C3 -54.9(3)
C10 C5 C6 C7 -59.36(19)
C11 C7 C8 O1 -38.56(16)
C11 C7 C8 C9 -160.61(16)
C11 C13 C16 O4 -30.1(3)
C11 C13 C16 C17 151.68(19)
C12 O1 C8 C7 23.49(18)
C12 O1 C8 C9 149.04(15)
C12 C11 C13 C16 -67.6(2)
C13 C11 C12 O1 -152.41(15)
C13 C11 C12 O2 28.5(3)
C15 C4 C5 C6 3.2(3)
C15 C4 C5 C10 -124.0(2)
